data_7717852
loop_
_publ_author_name
'Hasan, Rahidul'
'Aslam, Hafiz Zohaib'
'Joshi, Rutva'
'Lalancette, Roger A.'
'Akopov, Georgiy'

_publ_section_title
;
 Hydrothermal Growth and Characterization of Large Rb2SnBr6 Double
 Perovskite Crystals: A Promising Semiconductor Material for
 Photocatalysis and Optoelectronics
;
_journal_name_full 'Dalton Transactions'
_journal_paper_doi 10.1039/D4DT02712D
_journal_year 2025
_chemical_formula_moiety 'Br12 Sn2, 4(Rb)'
_chemical_formula_sum 'Br12 Rb4 Sn2'
_chemical_formula_weight 1538.10
_space_group_crystal_system cubic
_space_group_IT_number 225
_space_group_name_Hall '-F 4 2 3'
_space_group_name_H-M_alt 'F m -3 m'
_atom_sites_solution_primary direct
_atom_sites_solution_secondary difmap
_audit_creation_method SHELXL-2019/1
_audit_update_record
;
2024-09-03 deposited with the CCDC.	2025-01-22 downloaded from the CCDC.
;
_cell_angle_alpha 90
_cell_angle_beta 90
_cell_angle_gamma 90
_cell_formula_units_Z 2
_cell_length_a 10.5767(6)
_cell_length_b 10.5767(6)
_cell_length_c 10.5767(6)
_cell_measurement_reflns_used 1099
_cell_measurement_temperature 101(2)
_cell_measurement_theta_max 46.114
_cell_measurement_theta_min 3.342
_cell_volume 1183.18(12)
_computing_cell_refinement 'CrysAlisPro 1.171.42.58a (Rigaku OD, 2022)'
_computing_data_collection 'CrysAlisPro 1.171.42.58a (Rigaku OD, 2022)'
_computing_data_reduction 'CrysAlisPro 1.171.42.58a (Rigaku OD, 2022)'
_computing_molecular_graphics SHELXTL
_computing_publication_material SHELXTL
_computing_structure_refinement 'SHELXL-2018/3 (Sheldrick, 2018)'
_computing_structure_solution 'SHELXL-2018/3 (Sheldrick, 2018)'
_diffrn_ambient_temperature 101(2)
_diffrn_detector 'Hybrid Pixel Array Detector'
_diffrn_detector_area_resol_mean 10.0000
_diffrn_detector_type HyPix
_diffrn_measured_fraction_theta_full 1.000
_diffrn_measured_fraction_theta_max 1.000
_diffrn_measurement_device 'four-circle diffractometer'
_diffrn_measurement_device_type 'XtaLAB Synergy, Dualflex, HyPix'
_diffrn_radiation_monochromator mirror
_diffrn_radiation_probe x-ray
_diffrn_radiation_type 'Mo K\a'
_diffrn_radiation_wavelength 0.71073
_diffrn_reflns_av_R_equivalents 0.0553
_diffrn_reflns_av_unetI/netI 0.0216
_diffrn_reflns_Laue_measured_fraction_full 1.000
_diffrn_reflns_Laue_measured_fraction_max 1.000
_diffrn_reflns_limit_h_max 14
_diffrn_reflns_limit_h_min -14
_diffrn_reflns_limit_k_max 14
_diffrn_reflns_limit_k_min -14
_diffrn_reflns_limit_l_max 14
_diffrn_reflns_limit_l_min -13
_diffrn_reflns_number 2061
_diffrn_reflns_point_group_measured_fraction_full 1.000
_diffrn_reflns_point_group_measured_fraction_max 1.000
_diffrn_reflns_theta_full 25.242
_diffrn_reflns_theta_max 29.816
_diffrn_reflns_theta_min 3.336
_diffrn_source 'micro-focus sealed X-ray tube'
_diffrn_source_type 'PhotonJet (Mo) X-ray Source'
_exptl_absorpt_coefficient_mu 30.531
_exptl_absorpt_correction_T_max 0.10205
_exptl_absorpt_correction_T_min 0.03738
_exptl_absorpt_correction_type multi-scan
_exptl_absorpt_process_details
;
CrysAlisPro 1.171.43.124a (Rigaku Oxford Diffraction, 2024)
Spherical absorption correction
using equivalent radius and absorption coefficient.
Empirical absorption correction using spherical harmonics,
implemented in SCALE3 ABSPACK scaling algorithm.
;
_exptl_crystal_colour amber
_exptl_crystal_density_diffrn 4.317
_exptl_crystal_description block
_exptl_crystal_F_000 1336
_exptl_crystal_size_max 0.176
_exptl_crystal_size_mid 0.160
_exptl_crystal_size_min 0.148
_refine_diff_density_max 1.558
_refine_diff_density_min -1.908
_refine_diff_density_rms 0.247
_refine_ls_extinction_method none
_refine_ls_goodness_of_fit_ref 1.247
_refine_ls_hydrogen_treatment undef
_refine_ls_matrix_type full
_refine_ls_number_parameters 6
_refine_ls_number_reflns 121
_refine_ls_number_restraints 0
_refine_ls_restrained_S_all 1.247
_refine_ls_R_factor_all 0.0306
_refine_ls_R_factor_gt 0.0301
_refine_ls_shift/su_max 0.000
_refine_ls_shift/su_mean 0.000
_refine_ls_structure_factor_coef Fsqd
_refine_ls_weighting_details 'w=1/[\s^2^(Fo^2^)+(0.0355P)^2^+10.4581P] where P=(Fo^2^+2Fc^2^)/3'
_refine_ls_weighting_scheme calc
_refine_ls_wR_factor_gt 0.0685
_refine_ls_wR_factor_ref 0.0686
_reflns_Friedel_coverage 0.000
_reflns_number_gt 120
_reflns_number_total 121
_reflns_threshold_expression 'I > 2\s(I)'
_cod_data_source_file d4dt02712d2.cif
_cod_data_source_block 240624RAL_AKOPOV_RH-403_100K_Mo_auto
_cod_original_cell_volume 1183.2(2)
_cod_database_code 7717852
_shelx_shelxl_version_number 2019/1
_shelx_space_group_comment
;
The symmetry employed for this shelxl refinement is uniquely defined
by the following loop, which should always be used as a source of
symmetry information in preference to the above space-group names.
They are only intended as comments.
;
_oxdiff_exptl_absorpt_empirical_full_min 0.489
_oxdiff_exptl_absorpt_empirical_full_max 5.864
_oxdiff_exptl_absorpt_empirical_details
;
Empirical correction (ABSPACK) includes:
- Absorption correction using spherical harmonics
- Frame scaling
;

loop_
_space_group_symop_operation_xyz
'x, y, z'
'-x, -y, z'
'-x, y, -z'
'x, -y, -z'
'z, x, y'
'z, -x, -y'
'-z, -x, y'
'-z, x, -y'
'y, z, x'
'-y, z, -x'
'y, -z, -x'
'-y, -z, x'
'y, x, -z'
'-y, -x, -z'
'y, -x, z'
'-y, x, z'
'x, z, -y'
'-x, z, y'
'-x, -z, -y'
'x, -z, y'
'z, y, -x'
'z, -y, x'
'-z, y, x'
'-z, -y, -x'
'x, y+1/2, z+1/2'
'-x, -y+1/2, z+1/2'
'-x, y+1/2, -z+1/2'
'x, -y+1/2, -z+1/2'
'z, x+1/2, y+1/2'
'z, -x+1/2, -y+1/2'
'-z, -x+1/2, y+1/2'
'-z, x+1/2, -y+1/2'
'y, z+1/2, x+1/2'
'-y, z+1/2, -x+1/2'
'y, -z+1/2, -x+1/2'
'-y, -z+1/2, x+1/2'
'y, x+1/2, -z+1/2'
'-y, -x+1/2, -z+1/2'
'y, -x+1/2, z+1/2'
'-y, x+1/2, z+1/2'
'x, z+1/2, -y+1/2'
'-x, z+1/2, y+1/2'
'-x, -z+1/2, -y+1/2'
'x, -z+1/2, y+1/2'
'z, y+1/2, -x+1/2'
'z, -y+1/2, x+1/2'
'-z, y+1/2, x+1/2'
'-z, -y+1/2, -x+1/2'
'x+1/2, y, z+1/2'
'-x+1/2, -y, z+1/2'
'-x+1/2, y, -z+1/2'
'x+1/2, -y, -z+1/2'
'z+1/2, x, y+1/2'
'z+1/2, -x, -y+1/2'
'-z+1/2, -x, y+1/2'
'-z+1/2, x, -y+1/2'
'y+1/2, z, x+1/2'
'-y+1/2, z, -x+1/2'
'y+1/2, -z, -x+1/2'
'-y+1/2, -z, x+1/2'
'y+1/2, x, -z+1/2'
'-y+1/2, -x, -z+1/2'
'y+1/2, -x, z+1/2'
'-y+1/2, x, z+1/2'
'x+1/2, z, -y+1/2'
'-x+1/2, z, y+1/2'
'-x+1/2, -z, -y+1/2'
'x+1/2, -z, y+1/2'
'z+1/2, y, -x+1/2'
'z+1/2, -y, x+1/2'
'-z+1/2, y, x+1/2'
'-z+1/2, -y, -x+1/2'
'x+1/2, y+1/2, z'
'-x+1/2, -y+1/2, z'
'-x+1/2, y+1/2, -z'
'x+1/2, -y+1/2, -z'
'z+1/2, x+1/2, y'
'z+1/2, -x+1/2, -y'
'-z+1/2, -x+1/2, y'
'-z+1/2, x+1/2, -y'
'y+1/2, z+1/2, x'
'-y+1/2, z+1/2, -x'
'y+1/2, -z+1/2, -x'
'-y+1/2, -z+1/2, x'
'y+1/2, x+1/2, -z'
'-y+1/2, -x+1/2, -z'
'y+1/2, -x+1/2, z'
'-y+1/2, x+1/2, z'
'x+1/2, z+1/2, -y'
'-x+1/2, z+1/2, y'
'-x+1/2, -z+1/2, -y'
'x+1/2, -z+1/2, y'
'z+1/2, y+1/2, -x'
'z+1/2, -y+1/2, x'
'-z+1/2, y+1/2, x'
'-z+1/2, -y+1/2, -x'
'-x, -y, -z'
'x, y, -z'
'x, -y, z'
'-x, y, z'
'-z, -x, -y'
'-z, x, y'
'z, x, -y'
'z, -x, y'
'-y, -z, -x'
'y, -z, x'
'-y, z, x'
'y, z, -x'
'-y, -x, z'
'y, x, z'
'-y, x, -z'
'y, -x, -z'
'-x, -z, y'
'x, -z, -y'
'x, z, y'
'-x, z, -y'
'-z, -y, x'
'-z, y, -x'
'z, -y, -x'
'z, y, x'
'-x, -y+1/2, -z+1/2'
'x, y+1/2, -z+1/2'
'x, -y+1/2, z+1/2'
'-x, y+1/2, z+1/2'
'-z, -x+1/2, -y+1/2'
'-z, x+1/2, y+1/2'
'z, x+1/2, -y+1/2'
'z, -x+1/2, y+1/2'
'-y, -z+1/2, -x+1/2'
'y, -z+1/2, x+1/2'
'-y, z+1/2, x+1/2'
'y, z+1/2, -x+1/2'
'-y, -x+1/2, z+1/2'
'y, x+1/2, z+1/2'
'-y, x+1/2, -z+1/2'
'y, -x+1/2, -z+1/2'
'-x, -z+1/2, y+1/2'
'x, -z+1/2, -y+1/2'
'x, z+1/2, y+1/2'
'-x, z+1/2, -y+1/2'
'-z, -y+1/2, x+1/2'
'-z, y+1/2, -x+1/2'
'z, -y+1/2, -x+1/2'
'z, y+1/2, x+1/2'
'-x+1/2, -y, -z+1/2'
'x+1/2, y, -z+1/2'
'x+1/2, -y, z+1/2'
'-x+1/2, y, z+1/2'
'-z+1/2, -x, -y+1/2'
'-z+1/2, x, y+1/2'
'z+1/2, x, -y+1/2'
'z+1/2, -x, y+1/2'
'-y+1/2, -z, -x+1/2'
'y+1/2, -z, x+1/2'
'-y+1/2, z, x+1/2'
'y+1/2, z, -x+1/2'
'-y+1/2, -x, z+1/2'
'y+1/2, x, z+1/2'
'-y+1/2, x, -z+1/2'
'y+1/2, -x, -z+1/2'
'-x+1/2, -z, y+1/2'
'x+1/2, -z, -y+1/2'
'x+1/2, z, y+1/2'
'-x+1/2, z, -y+1/2'
'-z+1/2, -y, x+1/2'
'-z+1/2, y, -x+1/2'
'z+1/2, -y, -x+1/2'
'z+1/2, y, x+1/2'
'-x+1/2, -y+1/2, -z'
'x+1/2, y+1/2, -z'
'x+1/2, -y+1/2, z'
'-x+1/2, y+1/2, z'
'-z+1/2, -x+1/2, -y'
'-z+1/2, x+1/2, y'
'z+1/2, x+1/2, -y'
'z+1/2, -x+1/2, y'
'-y+1/2, -z+1/2, -x'
'y+1/2, -z+1/2, x'
'-y+1/2, z+1/2, x'
'y+1/2, z+1/2, -x'
'-y+1/2, -x+1/2, z'
'y+1/2, x+1/2, z'
'-y+1/2, x+1/2, -z'
'y+1/2, -x+1/2, -z'
'-x+1/2, -z+1/2, y'
'x+1/2, -z+1/2, -y'
'x+1/2, z+1/2, y'
'-x+1/2, z+1/2, -y'
'-z+1/2, -y+1/2, x'
'-z+1/2, y+1/2, -x'
'z+1/2, -y+1/2, -x'
'z+1/2, y+1/2, x'

loop_
_atom_site_label
_atom_site_type_symbol
_atom_site_fract_x
_atom_site_fract_y
_atom_site_fract_z
_atom_site_U_iso_or_equiv
_atom_site_adp_type
_atom_site_occupancy
_atom_site_site_symmetry_order
_atom_site_calc_flag
_atom_site_refinement_flags_posn
_atom_site_refinement_flags_adp
_atom_site_refinement_flags_occupancy
_atom_site_disorder_assembly
_atom_site_disorder_group
Br1 Br 0.25465(7) 0.500000 0.500000 0.0116(4) Uani 1 8 d S T P . .
Sn1 Sn 0.500000 0.500000 0.500000 0.0039(4) Uani 1 48 d S T P . .
Rb1 Rb 0.250000 0.250000 0.250000 0.0124(4) Uani 1 24 d S T P . .

loop_
_atom_site_aniso_label
_atom_site_aniso_U_11
_atom_site_aniso_U_22
_atom_site_aniso_U_33
_atom_site_aniso_U_23
_atom_site_aniso_U_13
_atom_site_aniso_U_12
Br1 0.0051(4) 0.0149(4) 0.0149(4) 0.000 0.000 0.000
Sn1 0.0039(4) 0.0039(4) 0.0039(4) 0.000 0.000 0.000
Rb1 0.0124(4) 0.0124(4) 0.0124(4) 0.000 0.000 0.000

loop_
_atom_type_symbol
_atom_type_description
_atom_type_scat_dispersion_real
_atom_type_scat_dispersion_imag
_atom_type_scat_source
Br Br -0.2901 2.4595 'International Tables Vol C Tables 4.2.6.8 and 6.1.1.4'
Rb Rb -0.9393 2.9676 'International Tables Vol C Tables 4.2.6.8 and 6.1.1.4'
Sn Sn -0.6537 1.4246 'International Tables Vol C Tables 4.2.6.8 and 6.1.1.4'

loop_
_geom_angle_atom_site_label_1
_geom_angle_atom_site_label_2
_geom_angle_atom_site_label_3
_geom_angle
_geom_angle_site_symmetry_1
_geom_angle_site_symmetry_3
_geom_angle_publ_flag
Sn1 Br1 Rb1 90.753(12) . . ?
Sn1 Br1 Rb1 90.753(12) . 25 ?
Rb1 Br1 Rb1 178.49(2) . 25 ?
Sn1 Br1 Rb1 90.753(12) . 169_556 ?
Rb1 Br1 Rb1 90.0 . 169_556 ?
Rb1 Br1 Rb1 90.0 25 169_556 ?
Sn1 Br1 Rb1 90.753(12) . 145_565 ?
Rb1 Br1 Rb1 90.0 . 145_565 ?
Rb1 Br1 Rb1 90.0 25 145_565 ?
Rb1 Br1 Rb1 178.49(2) 169_556 145_565 ?
Br1 Sn1 Br1 90.0 . 105_666 ?
Br1 Sn1 Br1 180.0 . 97_666 ?
Br1 Sn1 Br1 90.0 105_666 97_666 ?
Br1 Sn1 Br1 90.0 . 5 ?
Br1 Sn1 Br1 90.0 105_666 5 ?
Br1 Sn1 Br1 90.0 97_666 5 ?
Br1 Sn1 Br1 90.0 . 101_666 ?
Br1 Sn1 Br1 90.0 105_666 101_666 ?
Br1 Sn1 Br1 90.0 97_666 101_666 ?
Br1 Sn1 Br1 180.0 5 101_666 ?
Br1 Sn1 Br1 90.0 . 9 ?
Br1 Sn1 Br1 180.0 105_666 9 ?
Br1 Sn1 Br1 90.0 97_666 9 ?
Br1 Sn1 Br1 90.0 5 9 ?
Br1 Sn1 Br1 90.0 101_666 9 ?
Br1 Rb1 Br1 119.994(1) 9 53_454 ?
Br1 Rb1 Br1 119.994(1) 9 25_544 ?
Br1 Rb1 Br1 61.23(2) 53_454 25_544 ?
Br1 Rb1 Br1 58.77(2) 9 5 ?
Br1 Rb1 Br1 178.49(2) 53_454 5 ?
Br1 Rb1 Br1 120.0 25_544 5 ?
Br1 Rb1 Br1 178.49(2) 9 81_445 ?
Br1 Rb1 Br1 61.23(2) 53_454 81_445 ?
Br1 Rb1 Br1 61.23(2) 25_544 81_445 ?
Br1 Rb1 Br1 120.0 5 81_445 ?
Br1 Rb1 Br1 58.77(2) 9 . ?
Br1 Rb1 Br1 120.0 53_454 . ?
Br1 Rb1 Br1 178.49(2) 25_544 . ?
Br1 Rb1 Br1 58.77(2) 5 . ?
Br1 Rb1 Br1 120.0 81_445 . ?
Br1 Rb1 Br1 90.0 9 153_565 ?
Br1 Rb1 Br1 58.77(2) 53_454 153_565 ?
Br1 Rb1 Br1 120.0 25_544 153_565 ?
Br1 Rb1 Br1 120.0 5 153_565 ?
Br1 Rb1 Br1 90.0 81_445 153_565 ?
Br1 Rb1 Br1 61.23(2) . 153_565 ?
Br1 Rb1 Br1 90.0 9 129_655 ?
Br1 Rb1 Br1 120.0 53_454 129_655 ?
Br1 Rb1 Br1 58.77(2) 25_544 129_655 ?
Br1 Rb1 Br1 61.23(2) 5 129_655 ?
Br1 Rb1 Br1 90.0 81_445 129_655 ?
Br1 Rb1 Br1 120.0 . 129_655 ?
Br1 Rb1 Br1 178.49(2) 153_565 129_655 ?
Br1 Rb1 Br1 120.0 9 169_556 ?
Br1 Rb1 Br1 120.0 53_454 169_556 ?
Br1 Rb1 Br1 90.0 25_544 169_556 ?
Br1 Rb1 Br1 61.23(2) 5 169_556 ?
Br1 Rb1 Br1 58.77(2) 81_445 169_556 ?
Br1 Rb1 Br1 90.0 . 169_556 ?
Br1 Rb1 Br1 120.0 153_565 169_556 ?
Br1 Rb1 Br1 61.23(2) 129_655 169_556 ?
Br1 Rb1 Br1 61.23(2) 9 125_655 ?
Br1 Rb1 Br1 90.0 53_454 125_655 ?
Br1 Rb1 Br1 58.77(2) 25_544 125_655 ?
Br1 Rb1 Br1 90.0 5 125_655 ?
Br1 Rb1 Br1 120.0 81_445 125_655 ?
Br1 Rb1 Br1 120.0 . 125_655 ?
Br1 Rb1 Br1 120.0 153_565 125_655 ?
Br1 Rb1 Br1 58.77(2) 129_655 125_655 ?
Br1 Rb1 Br1 120.0 169_556 125_655 ?
Br1 Rb1 Br1 61.23(2) 9 145_565 ?
Br1 Rb1 Br1 58.77(2) 53_454 145_565 ?
Br1 Rb1 Br1 90.0 25_544 145_565 ?
Br1 Rb1 Br1 120.0 5 145_565 ?
Br1 Rb1 Br1 120.0 81_445 145_565 ?
Br1 Rb1 Br1 90.0 . 145_565 ?
Br1 Rb1 Br1 58.77(2) 153_565 145_565 ?
Br1 Rb1 Br1 120.0 129_655 145_565 ?
Br1 Rb1 Br1 178.49(2) 169_556 145_565 ?
Br1 Rb1 Br1 61.23(2) 125_655 145_565 ?
Br1 Rb1 Br1 120.0 9 173_556 ?
Br1 Rb1 Br1 90.0 53_454 173_556 ?
Br1 Rb1 Br1 120.0 25_544 173_556 ?
Br1 Rb1 Br1 90.0 5 173_556 ?
Br1 Rb1 Br1 58.77(2) 81_445 173_556 ?
Br1 Rb1 Br1 61.23(2) . 173_556 ?
Br1 Rb1 Br1 61.23(2) 153_565 173_556 ?
Br1 Rb1 Br1 120.0 129_655 173_556 ?
Br1 Rb1 Br1 58.77(2) 169_556 173_556 ?
Br1 Rb1 Br1 178.49(2) 125_655 173_556 ?
Br1 Rb1 Br1 120.0 145_565 173_556 ?

loop_
_geom_bond_atom_site_label_1
_geom_bond_atom_site_label_2
_geom_bond_distance
_geom_bond_site_symmetry_2
_geom_bond_publ_flag
Br1 Sn1 2.5950(8) . ?
Br1 Rb1 3.7398(2) . ?
Br1 Rb1 3.7398(2) 25 ?
Br1 Rb1 3.7398(2) 169_556 ?
Br1 Rb1 3.7398(2) 145_565 ?
